data_4120606
loop_
_publ_author_name
'Tereniak, Stephen J.'
'Carlson, Rebecca K.'
'Clouston, Laura J.'
'Young, Jr, Victor G'
'Bill, Eckhard'
'Maurice, R\'emi'
'Chen, Yu-Sheng'
'Kim, Hyun Jung'
'Gagliardi, Laura'
'Lu, Connie C.'

_publ_section_title
;
 Role of the metal in the bonding and properties of bimetallic complexes
 involving manganese, iron, and cobalt.
;
_journal_issue 5
_journal_name_full 'Journal of the American Chemical Society'
_journal_page_first 1842
_journal_page_last 1855
_journal_paper_doi 10.1021/ja409016w
_journal_volume 136
_journal_year 2014
_chemical_formula_moiety 'C21 H24 Co K N7'
_chemical_formula_sum 'C21 H24 Co K N7'
_chemical_formula_weight 472.50
_chemical_name_common KCo(py3tren)
_chemical_name_systematic
; 
 ? 
;
_space_group_IT_number 14
_symmetry_cell_setting monoclinic
_symmetry_space_group_name_Hall '-P 2ybc'
_symmetry_space_group_name_H-M 'P 1 21/c 1'
_atom_sites_solution_hydrogens geom
_atom_sites_solution_primary direct
_atom_sites_solution_secondary difmap
_audit_creation_method SHELXL-97
_cell_angle_alpha 90.00
_cell_angle_beta 106.123(2)
_cell_angle_gamma 90.00
_cell_formula_units_Z 8
_cell_length_a 12.955(2)
_cell_length_b 16.210(3)
_cell_length_c 21.245(3)
_cell_measurement_reflns_used 3591
_cell_measurement_temperature 173(2)
_cell_measurement_theta_max 25.36
_cell_measurement_theta_min 2.36
_cell_volume 4286.0(12)
_computing_cell_refinement 'Bruker APEX-II'
_computing_data_collection 'Bruker APEX-II'
_computing_data_reduction 'Bruker APEX-II'
_computing_molecular_graphics POV-Ray
_computing_structure_refinement 'SHELXL-97 (Sheldrick, 2008)'
_computing_structure_solution 'SHELXS-97 (Sheldrick, 2008)'
_diffrn_ambient_temperature 173(2)
_diffrn_measured_fraction_theta_full 0.990
_diffrn_measured_fraction_theta_max 0.990
_diffrn_measurement_device_type 'Bruker APEX-II CCD'
_diffrn_measurement_method 'area detector, omega scans per phi'
_diffrn_radiation_monochromator graphite
_diffrn_radiation_source 'normal-focus sealed tube'
_diffrn_radiation_type MoK\a
_diffrn_radiation_wavelength 0.71073
_diffrn_reflns_av_R_equivalents 0.0764
_diffrn_reflns_av_sigmaI/netI 0.1197
_diffrn_reflns_limit_h_max 9
_diffrn_reflns_limit_h_min -16
_diffrn_reflns_limit_k_max 20
_diffrn_reflns_limit_k_min -17
_diffrn_reflns_limit_l_max 26
_diffrn_reflns_limit_l_min -24
_diffrn_reflns_number 18917
_diffrn_reflns_theta_full 26.37
_diffrn_reflns_theta_max 26.37
_diffrn_reflns_theta_min 1.60
_exptl_absorpt_coefficient_mu 1.018
_exptl_absorpt_correction_T_max 0.9051
_exptl_absorpt_correction_T_min 0.7499
_exptl_absorpt_correction_type multi-scan
_exptl_absorpt_process_details 'SADABS, R. Blessing, 1995'
_exptl_crystal_colour green
_exptl_crystal_density_diffrn 1.465
_exptl_crystal_density_method 'not measured'
_exptl_crystal_description block
_exptl_crystal_F_000 1960
_exptl_crystal_size_max 0.30
_exptl_crystal_size_mid 0.10
_exptl_crystal_size_min 0.10
_refine_diff_density_max 1.151
_refine_diff_density_min -0.419
_refine_diff_density_rms 0.117
_refine_ls_extinction_method none
_refine_ls_goodness_of_fit_ref 0.939
_refine_ls_hydrogen_treatment constr
_refine_ls_matrix_type full
_refine_ls_number_parameters 541
_refine_ls_number_reflns 8681
_refine_ls_number_restraints 0
_refine_ls_restrained_S_all 0.939
_refine_ls_R_factor_all 0.1318
_refine_ls_R_factor_gt 0.0626
_refine_ls_shift/su_max 0.001
_refine_ls_shift/su_mean 0.000
_refine_ls_structure_factor_coef Fsqd
_refine_ls_weighting_details 'calc w=1/[\s^2^(Fo^2^)+(0.0728P)^2^+0.0000P] where P=(Fo^2^+2Fc^2^)/3'
_refine_ls_weighting_scheme calc
_refine_ls_wR_factor_gt 0.1346
_refine_ls_wR_factor_ref 0.1667
_reflns_number_gt 4634
_reflns_number_total 8681
_reflns_threshold_expression >2sigma(I)
_cod_data_source_file ja409016w_si_001.cif
_cod_data_source_block 13007_2m_monocobalt
_cod_original_cell_volume 4286.0(11)
_cod_original_sg_symbol_H-M P2(1)/c
_cod_database_code 4120606

loop_
_symmetry_equiv_pos_as_xyz
'x, y, z'
'-x, y+1/2, -z+1/2'
'-x, -y, -z'
'x, -y-1/2, z-1/2'

loop_
_atom_site_label
_atom_site_type_symbol
_atom_site_fract_x
_atom_site_fract_y
_atom_site_fract_z
_atom_site_U_iso_or_equiv
_atom_site_adp_type
_atom_site_occupancy
_atom_site_symmetry_multiplicity
_atom_site_calc_flag
_atom_site_refinement_flags
Co1 Co 0.69644(5) 0.27924(4) 0.14482(4) 0.0336(2) Uani 1 1 d .
K1 K 0.97088(9) 0.30942(8) 0.18636(6) 0.0421(3) Uani 1 1 d .
N1 N 0.5295(3) 0.2756(3) 0.1262(2) 0.0451(12) Uani 1 1 d .
C1 C 0.4865(5) 0.3333(4) 0.0714(3) 0.0575(18) Uani 1 1 d .
H1A H 0.4144 0.3524 0.0723 0.069 Uiso 1 1 calc R
H1B H 0.4789 0.3043 0.0293 0.069 Uiso 1 1 calc R
C2 C 0.5599(4) 0.4072(4) 0.0756(3) 0.0542(17) Uani 1 1 d .
H2A H 0.5405 0.4376 0.0336 0.065 Uiso 1 1 calc R
H2B H 0.5521 0.4451 0.1106 0.065 Uiso 1 1 calc R
N2 N 0.6717(3) 0.3777(3) 0.0903(2) 0.0410(11) Uani 1 1 d .
C3 C 0.7413(4) 0.4295(3) 0.0750(3) 0.0386(13) Uani 1 1 d .
C4 C 0.7195(5) 0.5117(3) 0.0523(3) 0.0443(14) Uani 1 1 d .
H4A H 0.6500 0.5345 0.0472 0.053 Uiso 1 1 calc R
C5 C 0.7981(5) 0.5584(4) 0.0378(3) 0.0509(16) Uani 1 1 d .
H5A H 0.7830 0.6135 0.0228 0.061 Uiso 1 1 calc R
C6 C 0.8995(5) 0.5258(4) 0.0448(3) 0.0499(16) Uani 1 1 d .
H6A H 0.9544 0.5564 0.0337 0.060 Uiso 1 1 calc R
C7 C 0.9162(5) 0.4471(4) 0.0686(3) 0.0459(15) Uani 1 1 d .
H7A H 0.9861 0.4248 0.0748 0.055 Uiso 1 1 calc R
N3 N 0.8432(3) 0.3986(3) 0.0839(2) 0.0422(11) Uani 1 1 d .
C8 C 0.5102(5) 0.3040(4) 0.1874(3) 0.0546(17) Uani 1 1 d .
H8A H 0.4377 0.2859 0.1885 0.065 Uiso 1 1 calc R
H8B H 0.5114 0.3650 0.1883 0.065 Uiso 1 1 calc R
C9 C 0.5914(5) 0.2720(4) 0.2473(3) 0.0508(16) Uani 1 1 d .
H9A H 0.5915 0.3072 0.2854 0.061 Uiso 1 1 calc R
H9B H 0.5719 0.2153 0.2568 0.061 Uiso 1 1 calc R
N4 N 0.6993(3) 0.2718(3) 0.2371(2) 0.0384(11) Uani 1 1 d .
C10 C 0.7834(5) 0.2571(3) 0.2908(3) 0.0418(14) Uani 1 1 d .
C11 C 0.7770(6) 0.2496(4) 0.3564(3) 0.0518(16) Uani 1 1 d .
H11A H 0.7100 0.2568 0.3658 0.062 Uiso 1 1 calc R
C12 C 0.8653(7) 0.2324(4) 0.4049(3) 0.068(2) Uani 1 1 d .
H12A H 0.8606 0.2276 0.4486 0.081 Uiso 1 1 calc R
C13 C 0.9642(6) 0.2216(4) 0.3917(3) 0.0626(19) Uani 1 1 d .
H13A H 1.0274 0.2094 0.4257 0.075 Uiso 1 1 calc R
C14 C 0.9661(5) 0.2292(4) 0.3287(3) 0.0521(16) Uani 1 1 d .
H14A H 1.0333 0.2221 0.3196 0.063 Uiso 1 1 calc R
N5 N 0.8806(4) 0.2461(3) 0.2782(2) 0.0417(11) Uani 1 1 d .
C15 C 0.5012(4) 0.1894(4) 0.1091(3) 0.0517(16) Uani 1 1 d .
H15A H 0.4242 0.1857 0.0848 0.062 Uiso 1 1 calc R
H15B H 0.5131 0.1563 0.1496 0.062 Uiso 1 1 calc R
C16 C 0.5689(4) 0.1550(4) 0.0672(3) 0.0497(15) Uani 1 1 d .
H16A H 0.5570 0.0948 0.0612 0.060 Uiso 1 1 calc R
H16B H 0.5486 0.1815 0.0235 0.060 Uiso 1 1 calc R
N6 N 0.6820(3) 0.1717(3) 0.1006(2) 0.0375(11) Uani 1 1 d .
C17 C 0.7571(4) 0.1445(3) 0.0720(2) 0.0342(12) Uani 1 1 d .
C18 C 0.7364(5) 0.1039(4) 0.0108(3) 0.0467(15) Uani 1 1 d .
H18A H 0.6647 0.0932 -0.0143 0.056 Uiso 1 1 calc R
C19 C 0.8219(5) 0.0799(3) -0.0120(3) 0.0504(16) Uani 1 1 d .
H19A H 0.8085 0.0521 -0.0528 0.060 Uiso 1 1 calc R
C20 C 0.9252(5) 0.0957(3) 0.0233(3) 0.0470(15) Uani 1 1 d .
H20A H 0.9843 0.0805 0.0075 0.056 Uiso 1 1 calc R
C21 C 0.9401(4) 0.1349(3) 0.0831(3) 0.0413(14) Uani 1 1 d .
H21A H 1.0118 0.1449 0.1085 0.050 Uiso 1 1 calc R
N7 N 0.8606(3) 0.1595(3) 0.1075(2) 0.0375(11) Uani 1 1 d .
Co2 Co 0.76921(5) -0.11418(4) 0.22097(3) 0.0328(2) Uani 1 1 d .
K2 K 0.80369(9) 0.09091(7) 0.21993(6) 0.0380(3) Uani 1 1 d .
N8 N 0.6736(3) -0.1575(3) 0.1310(2) 0.0408(11) Uani 1 1 d .
C22 C 0.7062(4) -0.1102(4) 0.0810(3) 0.0442(14) Uani 1 1 d .
H22A H 0.6699 -0.0558 0.0751 0.053 Uiso 1 1 calc R
H22B H 0.6844 -0.1399 0.0387 0.053 Uiso 1 1 calc R
C23 C 0.8286(4) -0.0977(4) 0.1017(2) 0.0416(14) Uani 1 1 d .
H23A H 0.8652 -0.1504 0.0981 0.050 Uiso 1 1 calc R
H23B H 0.8490 -0.0567 0.0728 0.050 Uiso 1 1 calc R
N9 N 0.8602(3) -0.0689(3) 0.1689(2) 0.0330(10) Uani 1 1 d .
C24 C 0.9656(4) -0.0471(3) 0.1941(3) 0.0363(13) Uani 1 1 d .
C25 C 1.0471(4) -0.0597(3) 0.1626(3) 0.0385(13) Uani 1 1 d .
H25A H 1.0297 -0.0813 0.1193 0.046 Uiso 1 1 calc R
C26 C 1.1504(4) -0.0406(3) 0.1946(3) 0.0432(14) Uani 1 1 d .
H26A H 1.2058 -0.0504 0.1741 0.052 Uiso 1 1 calc R
C27 C 1.1754(4) -0.0069(3) 0.2569(3) 0.0432(14) Uani 1 1 d .
H27A H 1.2476 0.0057 0.2800 0.052 Uiso 1 1 calc R
C28 C 1.0929(4) 0.0077(3) 0.2842(3) 0.0414(14) Uani 1 1 d .
H28A H 1.1093 0.0333 0.3261 0.050 Uiso 1 1 calc R
N10 N 0.9891(3) -0.0124(3) 0.2547(2) 0.0370(11) Uani 1 1 d .
C29 C 0.5636(4) -0.1419(4) 0.1341(3) 0.0575(18) Uani 1 1 d .
H29A H 0.5413 -0.1866 0.1593 0.069 Uiso 1 1 calc R
H29B H 0.5143 -0.1425 0.0891 0.069 Uiso 1 1 calc R
C30 C 0.5543(5) -0.0597(4) 0.1660(3) 0.0590(18) Uani 1 1 d .
H30A H 0.5551 -0.0143 0.1350 0.071 Uiso 1 1 calc R
H30B H 0.4856 -0.0571 0.1778 0.071 Uiso 1 1 calc R
N11 N 0.6440(4) -0.0505(3) 0.2245(2) 0.0481(12) Uani 1 1 d .
C31 C 0.6292(5) -0.0054(3) 0.2756(3) 0.0465(16) Uani 1 1 d .
C32 C 0.7161(5) 0.0036(3) 0.3305(3) 0.0545(17) Uani 1 1 d .
H32A H 0.7835 -0.0201 0.3313 0.065 Uiso 1 1 calc R
C33 C 0.7048(6) 0.0469(4) 0.3838(4) 0.0651(19) Uani 1 1 d .
H33A H 0.7641 0.0533 0.4215 0.078 Uiso 1 1 calc R
C34 C 0.6063(7) 0.0810(4) 0.3820(4) 0.072(2) Uani 1 1 d .
H34A H 0.5964 0.1106 0.4184 0.086 Uiso 1 1 calc R
C35 C 0.5248(6) 0.0711(4) 0.3273(4) 0.067(2) Uani 1 1 d .
H35A H 0.4570 0.0941 0.3266 0.080 Uiso 1 1 calc R
N12 N 0.5328(4) 0.0304(3) 0.2728(3) 0.0654(16) Uani 1 1 d .
C36 C 0.6999(5) -0.2462(4) 0.1307(3) 0.0473(15) Uani 1 1 d .
H36A H 0.7667 -0.2531 0.1173 0.057 Uiso 1 1 calc R
H36B H 0.6413 -0.2753 0.0985 0.057 Uiso 1 1 calc R
C37 C 0.7149(5) -0.2838(3) 0.1979(3) 0.0438(14) Uani 1 1 d .
H37A H 0.6440 -0.2922 0.2060 0.053 Uiso 1 1 calc R
H37B H 0.7503 -0.3382 0.1999 0.053 Uiso 1 1 calc R
N13 N 0.7801(3) -0.2297(3) 0.2476(2) 0.0372(11) Uani 1 1 d .
C38 C 1.1433(4) 0.2843(4) 0.0804(3) 0.0438(14) Uani 1 1 d .
H38A H 1.1077 0.3237 0.0487 0.053 Uiso 1 1 calc R
C39 C 1.1794(4) 0.2140(4) 0.0581(3) 0.0459(15) Uani 1 1 d .
H39A H 1.1708 0.2053 0.0127 0.055 Uiso 1 1 calc R
C40 C 1.2292(4) 0.1560(3) 0.1044(3) 0.0429(14) Uani 1 1 d .
H40A H 1.2534 0.1055 0.0909 0.051 Uiso 1 1 calc R
C41 C 1.2436(4) 0.1715(3) 0.1696(3) 0.0397(13) Uani 1 1 d .
H41A H 1.2782 0.1320 0.2016 0.048 Uiso 1 1 calc R
C42 C 1.2064(4) 0.2467(3) 0.1888(3) 0.0334(12) Uani 1 1 d .
N14 N 1.1541(3) 0.3017(3) 0.1428(2) 0.0354(11) Uani 1 1 d .

loop_
_atom_site_aniso_label
_atom_site_aniso_U_11
_atom_site_aniso_U_22
_atom_site_aniso_U_33
_atom_site_aniso_U_23
_atom_site_aniso_U_13
_atom_site_aniso_U_12
Co1 0.0238(4) 0.0436(4) 0.0341(4) 0.0038(4) 0.0091(3) 0.0036(3)
K1 0.0302(6) 0.0521(8) 0.0442(8) 0.0038(6) 0.0105(6) 0.0025(5)
N1 0.023(2) 0.052(3) 0.062(4) 0.005(3) 0.014(2) 0.004(2)
C1 0.031(3) 0.066(4) 0.071(5) 0.014(4) 0.006(3) 0.006(3)
C2 0.035(3) 0.061(4) 0.065(4) 0.015(4) 0.011(3) 0.013(3)
N2 0.030(2) 0.050(3) 0.041(3) 0.008(2) 0.008(2) 0.005(2)
C3 0.041(3) 0.050(4) 0.026(3) 0.000(3) 0.012(3) 0.004(3)
C4 0.044(3) 0.050(4) 0.037(3) 0.012(3) 0.008(3) 0.006(3)
C5 0.064(4) 0.046(4) 0.046(4) 0.019(3) 0.022(3) 0.009(3)
C6 0.049(4) 0.055(4) 0.056(4) 0.013(3) 0.032(3) 0.002(3)
C7 0.041(3) 0.051(4) 0.053(4) 0.006(3) 0.026(3) 0.006(3)
N3 0.035(3) 0.055(3) 0.040(3) 0.001(2) 0.016(2) 0.006(2)
C8 0.033(3) 0.060(4) 0.079(5) 0.000(4) 0.029(3) 0.012(3)
C9 0.048(4) 0.060(4) 0.057(4) -0.002(3) 0.036(3) -0.001(3)
N4 0.030(2) 0.050(3) 0.040(3) -0.003(2) 0.018(2) 0.000(2)
C10 0.060(4) 0.032(3) 0.040(4) -0.006(3) 0.024(3) -0.003(3)
C11 0.075(5) 0.048(4) 0.036(4) -0.001(3) 0.022(4) -0.009(3)
C12 0.110(7) 0.062(5) 0.029(4) -0.001(3) 0.015(4) -0.021(4)
C13 0.083(5) 0.054(4) 0.032(4) 0.007(3) -0.015(4) -0.010(4)
C14 0.048(4) 0.056(4) 0.042(4) 0.003(3) -0.003(3) 0.001(3)
N5 0.047(3) 0.046(3) 0.030(3) -0.002(2) 0.006(2) -0.002(2)
C15 0.025(3) 0.058(4) 0.070(5) 0.000(3) 0.011(3) -0.006(3)
C16 0.039(3) 0.066(4) 0.040(4) -0.001(3) 0.005(3) -0.004(3)
N6 0.021(2) 0.052(3) 0.038(3) 0.000(2) 0.006(2) 0.003(2)
C17 0.038(3) 0.039(3) 0.023(3) -0.001(2) 0.005(2) 0.001(2)
C18 0.048(4) 0.056(4) 0.034(3) -0.002(3) 0.008(3) -0.003(3)
C19 0.077(5) 0.049(4) 0.033(3) -0.007(3) 0.027(3) -0.001(3)
C20 0.052(4) 0.048(4) 0.050(4) -0.004(3) 0.030(3) 0.002(3)
C21 0.038(3) 0.051(4) 0.040(3) 0.003(3) 0.019(3) 0.000(3)
N7 0.034(3) 0.046(3) 0.035(3) -0.001(2) 0.014(2) -0.001(2)
Co2 0.0315(4) 0.0392(4) 0.0284(4) -0.0001(3) 0.0095(3) -0.0007(3)
K2 0.0416(7) 0.0383(7) 0.0356(7) -0.0003(6) 0.0131(6) 0.0014(5)
N8 0.032(3) 0.057(3) 0.033(3) 0.003(2) 0.006(2) 0.000(2)
C22 0.039(3) 0.065(4) 0.025(3) 0.007(3) 0.003(2) -0.004(3)
C23 0.037(3) 0.063(4) 0.026(3) 0.000(3) 0.011(2) -0.001(3)
N9 0.034(2) 0.041(3) 0.026(2) -0.002(2) 0.012(2) -0.002(2)
C24 0.041(3) 0.037(3) 0.033(3) 0.009(3) 0.012(3) 0.004(2)
C25 0.044(3) 0.042(3) 0.034(3) 0.002(3) 0.019(3) -0.002(3)
C26 0.039(3) 0.046(3) 0.051(4) 0.010(3) 0.022(3) -0.002(3)
C27 0.028(3) 0.050(4) 0.049(4) 0.008(3) 0.006(3) 0.000(3)
C28 0.039(3) 0.050(4) 0.033(3) 0.002(3) 0.007(3) -0.004(3)
N10 0.036(3) 0.048(3) 0.029(3) 0.001(2) 0.011(2) -0.002(2)
C29 0.022(3) 0.104(6) 0.040(4) 0.014(4) -0.002(3) -0.006(3)
C30 0.041(4) 0.074(5) 0.067(5) 0.022(4) 0.023(3) 0.021(3)
N11 0.041(3) 0.058(3) 0.048(3) 0.005(3) 0.015(2) 0.005(2)
C31 0.053(4) 0.040(3) 0.059(4) 0.014(3) 0.035(3) 0.016(3)
C32 0.046(4) 0.046(4) 0.078(5) -0.008(4) 0.030(4) 0.001(3)
C33 0.072(5) 0.050(4) 0.077(5) 0.003(4) 0.026(4) 0.007(3)
C34 0.108(7) 0.051(4) 0.079(6) 0.008(4) 0.064(5) 0.013(4)
C35 0.071(5) 0.063(5) 0.083(6) 0.021(4) 0.047(5) 0.034(4)
N12 0.072(4) 0.061(4) 0.076(4) 0.020(3) 0.041(3) 0.023(3)
C36 0.049(4) 0.057(4) 0.032(3) -0.012(3) 0.005(3) -0.018(3)
C37 0.050(4) 0.044(3) 0.036(3) -0.002(3) 0.009(3) -0.010(3)
N13 0.034(2) 0.042(3) 0.033(3) -0.001(2) 0.004(2) -0.007(2)
C38 0.047(3) 0.057(4) 0.031(3) 0.008(3) 0.018(3) 0.004(3)
C39 0.043(3) 0.066(4) 0.034(3) -0.010(3) 0.019(3) -0.001(3)
C40 0.038(3) 0.041(3) 0.055(4) -0.008(3) 0.021(3) -0.003(3)
C41 0.038(3) 0.043(3) 0.040(4) -0.005(3) 0.012(3) -0.004(3)
C42 0.026(3) 0.040(3) 0.034(3) 0.002(3) 0.008(2) -0.002(2)
N14 0.036(3) 0.040(3) 0.031(3) -0.001(2) 0.012(2) 0.005(2)

loop_
_atom_type_symbol
_atom_type_description
_atom_type_scat_dispersion_real
_atom_type_scat_dispersion_imag
_atom_type_scat_source
C C 0.0033 0.0016 'International Tables Vol C Tables 4.2.6.8 and 6.1.1.4'
H H 0.0000 0.0000 'International Tables Vol C Tables 4.2.6.8 and 6.1.1.4'
N N 0.0061 0.0033 'International Tables Vol C Tables 4.2.6.8 and 6.1.1.4'
K K 0.2009 0.2494 'International Tables Vol C Tables 4.2.6.8 and 6.1.1.4'
Co Co 0.3494 0.9721 'International Tables Vol C Tables 4.2.6.8 and 6.1.1.4'

loop_
_geom_angle_atom_site_label_1
_geom_angle_atom_site_label_2
_geom_angle_atom_site_label_3
_geom_angle
_geom_angle_site_symmetry_1
_geom_angle_site_symmetry_3
N2 Co1 N4 126.99(19) . .
N2 Co1 N6 117.71(19) . .
N4 Co1 N6 113.48(18) . .
N2 Co1 N1 85.39(18) . .
N4 Co1 N1 85.34(19) . .
N6 Co1 N1 85.88(17) . .
N2 Co1 K1 91.36(13) . .
N4 Co1 K1 91.20(13) . .
N6 Co1 K1 101.68(12) . .
N1 Co1 K1 172.43(14) . .
N2 Co1 K2 162.50(13) . .
N4 Co1 K2 66.39(13) . .
N6 Co1 K2 54.88(13) . .
N1 Co1 K2 108.46(13) . .
K1 Co1 K2 76.10(3) . .
N5 K1 N3 118.61(14) . .
N5 K1 N14 142.55(14) . .
N3 K1 N14 98.14(13) . .
N5 K1 N7 82.30(12) . .
N3 K1 N7 84.10(13) . .
N14 K1 N7 95.36(12) . .
N5 K1 N10 96.70(12) . 2_755
N3 K1 N10 80.12(13) . 2_755
N14 K1 N10 96.49(12) . 2_755
N7 K1 N10 161.44(12) . 2_755
N5 K1 C42 117.60(14) . .
N3 K1 C42 122.72(14) . .
N14 K1 C42 24.96(12) . .
N7 K1 C42 93.15(13) . .
N10 K1 C42 103.57(13) 2_755 .
N5 K1 N13 101.04(13) . 2_755
N3 K1 N13 139.62(13) . 2_755
N14 K1 N13 44.58(12) . 2_755
N7 K1 N13 109.98(12) . 2_755
N10 K1 N13 88.45(11) 2_755 2_755
C42 K1 N13 24.63(11) . 2_755
N5 K1 C7 138.94(14) . .
N3 K1 C7 23.59(13) . .
N14 K1 C7 78.48(13) . .
N7 K1 C7 98.79(14) . .
N10 K1 C7 69.79(13) 2_755 .
C42 K1 C7 103.38(14) . .
N13 K1 C7 116.53(13) 2_755 .
N5 K1 C14 23.25(14) . .
N3 K1 C14 140.38(15) . .
N14 K1 C14 121.41(15) . .
N7 K1 C14 93.68(13) . .
N10 K1 C14 92.27(13) 2_755 .
C42 K1 C14 96.89(15) . .
N13 K1 C14 78.12(14) 2_755 .
C7 K1 C14 155.48(15) . .
N5 K1 C24 77.60(13) . 2_755
N3 K1 C24 101.59(14) . 2_755
N14 K1 C24 103.28(13) . 2_755
N7 K1 C24 159.41(12) . 2_755
N10 K1 C24 23.74(11) 2_755 2_755
C42 K1 C24 100.04(14) . 2_755
N13 K1 C24 78.56(12) 2_755 2_755
C7 K1 C24 93.49(14) . 2_755
C14 K1 C24 69.22(14) . 2_755
N5 K1 C28 92.83(14) . 2_755
N3 K1 C28 61.82(13) . 2_755
N14 K1 C28 112.05(13) . 2_755
N7 K1 C28 138.09(13) . 2_755
N10 K1 C28 23.38(11) 2_755 2_755
C42 K1 C28 124.94(14) . 2_755
N13 K1 C28 111.80(12) 2_755 2_755
C7 K1 C28 59.18(14) . 2_755
C14 K1 C28 97.79(15) . 2_755
C24 K1 C28 40.09(13) 2_755 2_755
N5 K1 Co1 61.01(10) . .
N3 K1 Co1 61.43(10) . .
N14 K1 Co1 145.33(10) . .
N7 K1 Co1 57.18(8) . .
N10 K1 Co1 106.09(8) 2_755 .
C42 K1 Co1 150.25(11) . .
N13 K1 Co1 157.55(9) 2_755 .
C7 K1 Co1 84.98(10) . .
C14 K1 Co1 84.19(11) . .
C24 K1 Co1 107.99(9) 2_755 .
C28 K1 Co1 84.03(9) 2_755 .
C15 N1 C8 115.3(5) . .
C15 N1 C1 113.3(5) . .
C8 N1 C1 112.4(5) . .
C15 N1 Co1 104.4(3) . .
C8 N1 Co1 104.2(3) . .
C1 N1 Co1 106.0(3) . .
N1 C1 C2 111.1(5) . .
N1 C1 H1A 109.4 . .
C2 C1 H1A 109.4 . .
N1 C1 H1B 109.4 . .
C2 C1 H1B 109.4 . .
H1A C1 H1B 108.0 . .
N2 C2 C1 108.6(5) . .
N2 C2 H2A 110.0 . .
C1 C2 H2A 110.0 . .
N2 C2 H2B 110.0 . .
C1 C2 H2B 110.0 . .
H2A C2 H2B 108.3 . .
C3 N2 C2 115.7(5) . .
C3 N2 Co1 130.5(4) . .
C2 N2 Co1 112.5(3) . .
N2 C3 N3 115.1(5) . .
N2 C3 C4 126.1(5) . .
N3 C3 C4 118.8(5) . .
C5 C4 C3 120.3(5) . .
C5 C4 H4A 119.9 . .
C3 C4 H4A 119.9 . .
C4 C5 C6 120.4(5) . .
C4 C5 H5A 119.8 . .
C6 C5 H5A 119.8 . .
C7 C6 C5 116.4(5) . .
C7 C6 H6A 121.8 . .
C5 C6 H6A 121.8 . .
N3 C7 C6 126.1(5) . .
N3 C7 K1 55.4(3) . .
C6 C7 K1 153.5(4) . .
N3 C7 H7A 117.0 . .
C6 C7 H7A 117.0 . .
K1 C7 H7A 68.9 . .
C7 N3 C3 117.9(5) . .
C7 N3 K1 101.0(4) . .
C3 N3 K1 130.1(3) . .
N1 C8 C9 113.1(4) . .
N1 C8 H8A 109.0 . .
C9 C8 H8A 109.0 . .
N1 C8 H8B 109.0 . .
C9 C8 H8B 109.0 . .
H8A C8 H8B 107.8 . .
N4 C9 C8 110.4(5) . .
N4 C9 H9A 109.6 . .
C8 C9 H9A 109.6 . .
N4 C9 H9B 109.6 . .
C8 C9 H9B 109.6 . .
H9A C9 H9B 108.1 . .
C10 N4 C9 116.7(5) . .
C10 N4 Co1 129.7(4) . .
C9 N4 Co1 113.1(4) . .
C10 N4 K2 71.2(3) . .
C9 N4 K2 117.0(3) . .
Co1 N4 K2 80.64(13) . .
N4 C10 N5 115.1(5) . .
N4 C10 C11 125.7(6) . .
N5 C10 C11 119.2(6) . .
N4 C10 K2 84.4(3) . .
N5 C10 K2 65.8(3) . .
C11 C10 K2 115.6(4) . .
C12 C11 C10 120.1(6) . .
C12 C11 H11A 120.0 . .
C10 C11 H11A 120.0 . .
C11 C12 C13 120.5(6) . .
C11 C12 H12A 119.8 . .
C13 C12 H12A 119.8 . .
C14 C13 C12 117.2(6) . .
C14 C13 H13A 121.4 . .
C12 C13 H13A 121.4 . .
N5 C14 C13 125.0(6) . .
N5 C14 K1 53.7(3) . .
C13 C14 K1 162.1(5) . .
N5 C14 K2 52.1(3) . .
C13 C14 K2 115.1(4) . .
K1 C14 K2 78.88(13) . .
N5 C14 H14A 117.5 . .
C13 C14 H14A 117.5 . .
K1 C14 H14A 67.1 . .
K2 C14 H14A 101.8 . .
C14 N5 C10 118.0(5) . .
C14 N5 K1 103.0(4) . .
C10 N5 K1 133.6(4) . .
C14 N5 K2 106.2(3) . .
C10 N5 K2 88.3(3) . .
K1 N5 K2 100.84(14) . .
N1 C15 C16 110.6(5) . .
N1 C15 H15A 109.5 . .
C16 C15 H15A 109.5 . .
N1 C15 H15B 109.5 . .
C16 C15 H15B 109.5 . .
H15A C15 H15B 108.1 . .
N6 C16 C15 108.1(5) . .
N6 C16 H16A 110.1 . .
C15 C16 H16A 110.1 . .
N6 C16 H16B 110.1 . .
C15 C16 H16B 110.1 . .
H16A C16 H16B 108.4 . .
C17 N6 C16 118.0(5) . .
C17 N6 Co1 121.2(3) . .
C16 N6 Co1 110.2(3) . .
C17 N6 K2 87.7(3) . .
C16 N6 K2 124.6(3) . .
Co1 N6 K2 91.48(16) . .
N6 C17 N7 114.3(5) . .
N6 C17 C18 125.9(5) . .
N7 C17 C18 119.8(5) . .
N6 C17 K2 66.8(3) . .
N7 C17 K2 67.2(3) . .
C18 C17 K2 136.3(4) . .
C19 C18 C17 119.1(6) . .
C19 C18 H18A 120.4 . .
C17 C18 H18A 120.4 . .
C20 C19 C18 120.9(6) . .
C20 C19 H19A 119.5 . .
C18 C19 H19A 119.5 . .
C19 C20 C21 117.2(5) . .
C19 C20 H20A 121.4 . .
C21 C20 H20A 121.4 . .
N7 C21 C20 124.5(5) . .
N7 C21 K1 59.1(3) . .
C20 C21 K1 154.1(4) . .
N7 C21 H21A 117.8 . .
C20 C21 H21A 117.8 . .
K1 C21 H21A 65.5 . .
C21 N7 C17 118.5(5) . .
C21 N7 K2 127.0(3) . .
C17 N7 K2 87.2(3) . .
C21 N7 K1 99.0(3) . .
C17 N7 K1 132.8(3) . .
K2 N7 K1 92.29(12) . .
N11 Co2 N13 119.55(19) . .
N11 Co2 N9 117.44(18) . .
N13 Co2 N9 120.97(17) . .
N11 Co2 N8 85.68(19) . .
N13 Co2 N8 85.37(18) . .
N9 Co2 N8 84.68(17) . .
N11 Co2 K2 65.66(14) . .
N13 Co2 K2 162.61(13) . .
N9 Co2 K2 61.67(12) . .
N8 Co2 K2 111.94(13) . .
N11 Co2 K1 145.37(15) . 2_745
N13 Co2 K1 62.05(12) . 2_745
N9 Co2 K1 79.70(12) . 2_745
N8 Co2 K1 127.52(13) . 2_745
K2 Co2 K1 103.74(3) . 2_745
N10 K2 N5 103.76(13) . .
N10 K2 N6 134.89(12) . .
N5 K2 N6 91.16(13) . .
N10 K2 N7 92.87(12) . .
N5 K2 N7 83.19(13) . .
N6 K2 N7 46.32(12) . .
N10 K2 N9 46.26(12) . .
N5 K2 N9 146.33(13) . .
N6 K2 N9 101.74(12) . .
N7 K2 N9 83.67(12) . .
N10 K2 N11 94.53(12) . .
N5 K2 N11 142.26(13) . .
N6 K2 N11 98.96(13) . .
N7 K2 N11 129.08(13) . .
N9 K2 N11 66.61(12) . .
N10 K2 C10 123.90(15) . .
N5 K2 C10 25.91(13) . .
N6 K2 C10 86.21(14) . .
N7 K2 C10 98.04(13) . .
N9 K2 C10 170.15(15) . .
N11 K2 C10 118.28(14) . .
N10 K2 C17 109.51(13) . .
N5 K2 C17 97.81(13) . .
N6 K2 C17 25.45(12) . .
N7 K2 C17 25.61(12) . .
N9 K2 C17 82.82(12) . .
N11 K2 C17 106.85(14) . .
C10 K2 C17 102.93(14) . .
N10 K2 C32 89.73(14) . .
N5 K2 C32 102.89(15) . .
N6 K2 C32 128.50(15) . .
N7 K2 C32 172.63(16) . .
N9 K2 C32 93.20(13) . .
N11 K2 C32 43.74(15) . .
C10 K2 C32 86.18(15) . .
C17 K2 C32 147.43(16) . .
N10 K2 C24 24.96(12) . .
N5 K2 C24 121.39(14) . .
N6 K2 C24 112.77(13) . .
N7 K2 C24 78.48(12) . .
N9 K2 C24 25.13(12) . .
N11 K2 C24 87.92(13) . .
C10 K2 C24 145.67(16) . .
C17 K2 C24 88.58(13) . .
C32 K2 C24 101.43(14) . .
N10 K2 C31 104.23(13) . .
N5 K2 C31 117.54(15) . .
N6 K2 C31 105.84(14) . .
N7 K2 C31 148.00(15) . .
N9 K2 C31 88.88(13) . .
N11 K2 C31 24.77(13) . .
C10 K2 C31 94.55(15) . .
C17 K2 C31 122.59(16) . .
C32 K2 C31 24.85(15) . .
C24 K2 C31 106.37(13) . .
N10 K2 N4 146.81(13) . .
N5 K2 N4 43.30(12) . .
N6 K2 N4 63.54(12) . .
N7 K2 N4 87.48(12) . .
N9 K2 N4 164.96(12) . .
N11 K2 N4 110.85(12) . .
C10 K2 N4 24.31(13) . .
C17 K2 N4 83.94(13) . .
C32 K2 N4 94.12(13) . .
C24 K2 N4 161.10(12) . .
C31 K2 N4 92.26(12) . .
C22 N8 C29 114.9(4) . .
C22 N8 C36 113.1(4) . .
C29 N8 C36 113.4(5) . .
C22 N8 Co2 105.6(3) . .
C29 N8 Co2 103.8(3) . .
C36 N8 Co2 104.6(3) . .
N8 C22 C23 110.1(4) . .
N8 C22 H22A 109.6 . .
C23 C22 H22A 109.6 . .
N8 C22 H22B 109.6 . .
C23 C22 H22B 109.6 . .
H22A C22 H22B 108.1 . .
N9 C23 C22 108.1(4) . .
N9 C23 H23A 110.1 . .
C22 C23 H23A 110.1 . .
N9 C23 H23B 110.1 . .
C22 C23 H23B 110.1 . .
H23A C23 H23B 108.4 . .
C24 N9 C23 116.6(4) . .
C24 N9 Co2 124.4(3) . .
C23 N9 Co2 112.6(3) . .
C24 N9 K2 87.3(3) . .
C23 N9 K2 127.5(3) . .
Co2 N9 K2 82.73(13) . .
N10 C24 N9 114.5(4) . .
N10 C24 C25 120.6(5) . .
N9 C24 C25 124.9(5) . .
N10 C24 K2 62.4(3) . .
N9 C24 K2 67.6(3) . .
C25 C24 K2 142.1(4) . .
N10 C24 K1 68.2(3) . 2_745
N9 C24 K1 97.2(3) . 2_745
C25 C24 K1 101.5(3) . 2_745
K2 C24 K1 112.69(15) . 2_745
C26 C25 C24 119.4(5) . .
C26 C25 H25A 120.3 . .
C24 C25 H25A 120.3 . .
C25 C26 C27 120.3(5) . .
C25 C26 H26A 119.8 . .
C27 C26 H26A 119.8 . .
C28 C27 C26 118.1(5) . .
C28 C27 H27A 121.0 . .
C26 C27 H27A 121.0 . .
N10 C28 C27 123.4(5) . .
N10 C28 K1 66.4(3) . 2_745
C27 C28 K1 99.9(4) . 2_745
N10 C28 H28A 118.3 . .
C27 C28 H28A 118.3 . .
K1 C28 H28A 104.0 2_745 .
C28 N10 C24 118.1(4) . .
C28 N10 K2 129.3(3) . .
C24 N10 K2 92.7(3) . .
C28 N10 K1 90.2(3) . 2_745
C24 N10 K1 88.0(3) . 2_745
K2 N10 K1 132.75(15) . 2_745
N8 C29 C30 111.7(5) . .
N8 C29 H29A 109.3 . .
C30 C29 H29A 109.3 . .
N8 C29 H29B 109.3 . .
C30 C29 H29B 109.3 . .
H29A C29 H29B 107.9 . .
N11 C30 C29 109.2(5) . .
N11 C30 H30A 109.8 . .
C29 C30 H30A 109.8 . .
N11 C30 H30B 109.8 . .
C29 C30 H30B 109.8 . .
H30A C30 H30B 108.3 . .
C31 N11 C30 118.7(5) . .
C31 N11 Co2 128.2(4) . .
C30 N11 Co2 112.9(4) . .
C31 N11 K2 82.6(3) . .
C30 N11 K2 115.4(4) . .
Co2 N11 K2 79.63(15) . .
N12 C31 N11 121.4(6) . .
N12 C31 C32 120.8(6) . .
N11 C31 C32 117.8(5) . .
N12 C31 K2 120.2(4) . .
N11 C31 K2 72.6(3) . .
C32 C31 K2 76.7(3) . .
C33 C32 C31 120.0(6) . .
C33 C32 K2 121.2(4) . .
C31 C32 K2 78.5(4) . .
C33 C32 H32A 120.0 . .
C31 C32 H32A 120.0 . .
K2 C32 H32A 71.4 . .
C32 C33 C34 119.3(7) . .
C32 C33 H33A 120.3 . .
C34 C33 H33A 120.3 . .
C35 C34 C33 118.4(7) . .
C35 C34 H34A 120.8 . .
C33 C34 H34A 120.8 . .
C34 C35 N12 124.4(6) . .
C34 C35 H35A 117.8 . .
N12 C35 H35A 117.8 . .
C35 N12 C31 117.0(6) . .
N8 C36 C37 110.9(5) . .
N8 C36 H36A 109.5 . .
C37 C36 H36A 109.5 . .
N8 C36 H36B 109.5 . .
C37 C36 H36B 109.5 . .
H36A C36 H36B 108.0 . .
N13 C37 C36 109.8(4) . .
N13 C37 H37A 109.7 . .
C36 C37 H37A 109.7 . .
N13 C37 H37B 109.7 . .
C36 C37 H37B 109.7 . .
H37A C37 H37B 108.2 . .
C42 N13 C37 116.1(4) 2_745 .
C42 N13 Co2 122.3(4) 2_745 .
C37 N13 Co2 112.8(3) . .
C42 N13 K1 77.7(3) 2_745 2_745
C37 N13 K1 138.7(3) . 2_745
Co2 N13 K1 85.41(14) . 2_745
N14 C38 C39 125.0(6) . .
N14 C38 H38A 117.5 . .
C39 C38 H38A 117.5 . .
C38 C39 C40 117.2(5) . .
C38 C39 H39A 121.4 . .
C40 C39 H39A 121.4 . .
C41 C40 C39 120.0(5) . .
C41 C40 H40A 120.0 . .
C39 C40 H40A 120.0 . .
C40 C41 C42 119.3(6) . .
C40 C41 H41A 120.3 . .
C42 C41 H41A 120.3 . .
N14 C42 N13 115.5(5) . 2_755
N14 C42 C41 120.0(5) . .
N13 C42 C41 124.5(5) 2_755 .
N14 C42 K1 59.8(3) . .
N13 C42 K1 77.7(3) 2_755 .
C41 C42 K1 132.0(3) . .
C38 N14 C42 118.4(5) . .
C38 N14 K1 118.7(3) . .
C42 N14 K1 95.2(3) . .

loop_
_geom_bond_atom_site_label_1
_geom_bond_atom_site_label_2
_geom_bond_distance
_geom_bond_site_symmetry_2
Co1 N2 1.945(4) .
Co1 N4 1.955(4) .
Co1 N6 1.964(4) .
Co1 N1 2.089(4) .
Co1 K1 3.4520(14) .
Co1 K2 3.5448(14) .
K1 N5 2.737(5) .
K1 N3 2.750(5) .
K1 N14 2.780(4) .
K1 N7 3.070(5) .
K1 N10 3.133(4) 2_755
K1 C42 3.203(5) .
K1 N13 3.203(4) 2_755
K1 C7 3.280(6) .
K1 C14 3.308(6) .
K1 C24 3.372(5) 2_755
K1 C28 3.420(5) 2_755
N1 C15 1.463(7) .
N1 C8 1.465(7) .
N1 C1 1.477(7) .
C1 C2 1.516(8) .
C1 H1A 0.9900 .
C1 H1B 0.9900 .
C2 N2 1.474(6) .
C2 H2A 0.9900 .
C2 H2B 0.9900 .
N2 C3 1.337(7) .
C3 N3 1.376(6) .
C3 C4 1.419(7) .
C4 C5 1.371(8) .
C4 H4A 0.9500 .
C5 C6 1.385(8) .
C5 H5A 0.9500 .
C6 C7 1.366(8) .
C6 H6A 0.9500 .
C7 N3 1.338(7) .
C7 H7A 0.9500 .
C8 C9 1.500(8) .
C8 H8A 0.9900 .
C8 H8B 0.9900 .
C9 N4 1.472(6) .
C9 H9A 0.9900 .
C9 H9B 0.9900 .
N4 C10 1.361(7) .
N4 K2 3.292(4) .
C10 N5 1.369(7) .
C10 C11 1.425(7) .
C10 K2 3.132(5) .
C11 C12 1.339(9) .
C11 H11A 0.9500 .
C12 C13 1.396(10) .
C12 H12A 0.9500 .
C13 C14 1.351(8) .
C13 H13A 0.9500 .
C14 N5 1.340(7) .
C14 K2 3.478(6) .
C14 H14A 0.9500 .
N5 K2 2.858(5) .
C15 C16 1.519(8) .
C15 H15A 0.9900 .
C15 H15B 0.9900 .
C16 N6 1.465(6) .
C16 H16A 0.9900 .
C16 H16B 0.9900 .
N6 C17 1.356(6) .
N6 K2 2.900(4) .
C17 N7 1.364(6) .
C17 C18 1.416(7) .
C17 K2 3.153(5) .
C18 C19 1.381(8) .
C18 H18A 0.9500 .
C19 C20 1.365(8) .
C19 H19A 0.9500 .
C20 C21 1.384(7) .
C20 H20A 0.9500 .
C21 N7 1.337(6) .
C21 H21A 0.9500 .
N7 K2 2.910(4) .
Co2 N11 1.942(5) .
Co2 N13 1.951(4) .
Co2 N9 1.969(4) .
Co2 N8 2.089(4) .
Co2 K2 3.3553(14) .
Co2 K1 3.6146(14) 2_745
K2 N10 2.852(4) .
K2 N9 2.977(4) .
K2 N11 3.108(5) .
K2 C32 3.207(6) .
K2 C24 3.216(5) .
K2 C31 3.229(5) .
N8 C22 1.466(6) .
N8 C29 1.466(6) .
N8 C36 1.477(7) .
C22 C23 1.536(7) .
C22 H22A 0.9900 .
C22 H22B 0.9900 .
C23 N9 1.449(6) .
C23 H23A 0.9900 .
C23 H23B 0.9900 .
N9 C24 1.367(6) .
C24 N10 1.359(6) .
C24 C25 1.414(7) .
C24 K1 3.372(5) 2_745
C25 C26 1.358(7) .
C25 H25A 0.9500 .
C26 C27 1.385(8) .
C26 H26A 0.9500 .
C27 C28 1.372(7) .
C27 H27A 0.9500 .
C28 N10 1.357(6) .
C28 K1 3.420(5) 2_745
C28 H28A 0.9500 .
N10 K1 3.133(4) 2_745
C29 C30 1.515(9) .
C29 H29A 0.9900 .
C29 H29B 0.9900 .
C30 N11 1.455(7) .
C30 H30A 0.9900 .
C30 H30B 0.9900 .
N11 C31 1.364(7) .
C31 N12 1.364(7) .
C31 C32 1.385(9) .
C32 C33 1.374(9) .
C32 H32A 0.9500 .
C33 C34 1.380(9) .
C33 H33A 0.9500 .
C34 C35 1.345(10) .
C34 H34A 0.9500 .
C35 N12 1.362(8) .
C35 H35A 0.9500 .
C36 C37 1.513(7) .
C36 H36A 0.9900 .
C36 H36B 0.9900 .
C37 N13 1.451(6) .
C37 H37A 0.9900 .
C37 H37B 0.9900 .
N13 C42 1.367(6) 2_745
N13 K1 3.203(4) 2_745
C38 N14 1.323(6) .
C38 C39 1.365(7) .
C38 H38A 0.9500 .
C39 C40 1.383(8) .
C39 H39A 0.9500 .
C40 C41 1.369(7) .
C40 H40A 0.9500 .
C41 C42 1.413(7) .
C41 H41A 0.9500 .
C42 N14 1.357(6) .
C42 N13 1.366(6) 2_755
